data_7202316
loop_
_publ_author_name
'Ronson, Tanya K.'
'Hardie, Michaele J.'

_publ_section_title
;
 Extended 36 and 63 arrays of capsule motifs using ligand
 tris{4-(3-pyridyl)phenylester}cyclotriguaiacylene
;
_journal_issue 12
_journal_name_full CrystEngComm
_journal_page_first 1731
_journal_paper_doi 10.1039/b810090j
_journal_volume 10
_journal_year 2008
_chemical_formula_sum 'C126 H99 Ag3 As2 Cl F12 N9 O18'
_chemical_formula_weight 2764.04
_chemical_name_common
;
tris(acetonitrile)chlorobis(tris(4-(3-
pyridyl)phenylester)cyclotriguaiacylene)-trisilver(i) hexafluoroarsenate
;
_chemical_name_systematic
;
tris(acetonitrile)chlorobis(tris{4-(3-pyridyl)phenylester)cyclotriguaiacylene)-
trisilver(I) hexafluoroarsenate
;
_space_group_IT_number 176
_symmetry_cell_setting hexagonal
_symmetry_space_group_name_Hall '-P 6c'
_symmetry_space_group_name_H-M 'P 63/m'
_atom_sites_solution_hydrogens geom
_atom_sites_solution_primary direct
_atom_sites_solution_secondary difmap
_audit_creation_method SHELXL-97
_cell_angle_alpha 90.00
_cell_angle_beta 90.00
_cell_angle_gamma 120.00
_cell_formula_units_Z 2
_cell_length_a 15.7496(2)
_cell_length_b 15.7496(2)
_cell_length_c 35.0891(11)
_cell_measurement_temperature 150(2)
_cell_volume 7537.8(3)
_computing_cell_refinement 'Bruker Apex 2'
_computing_data_collection 'Bruker Apex 2'
_computing_data_reduction 'Bruker Apex 2'
_computing_molecular_graphics 'X-Seed (Barbour)'
_computing_structure_refinement 'SHELXL-97 (Sheldrick, 1997)'
_computing_structure_solution 'SHELXS-97 (Sheldrick, 1990)'
_diffrn_ambient_temperature 150(2)
_diffrn_measured_fraction_theta_full 0.994
_diffrn_measured_fraction_theta_max 0.994
_diffrn_measurement_device_type 'Bruker X8 CCD area detector'
_diffrn_measurement_method 'phi and omega scans'
_diffrn_radiation_monochromator graphite
_diffrn_radiation_source 'fine-focus sealed tube'
_diffrn_radiation_type MoK\a
_diffrn_radiation_wavelength 0.71073
_diffrn_reflns_av_R_equivalents 0.0862
_diffrn_reflns_av_sigmaI/netI 0.0319
_diffrn_reflns_limit_h_max 16
_diffrn_reflns_limit_h_min -16
_diffrn_reflns_limit_k_max 16
_diffrn_reflns_limit_k_min -16
_diffrn_reflns_limit_l_max 37
_diffrn_reflns_limit_l_min -37
_diffrn_reflns_number 85656
_diffrn_reflns_theta_full 22.50
_diffrn_reflns_theta_max 22.50
_diffrn_reflns_theta_min 2.32
_exptl_absorpt_coefficient_mu 0.910
_exptl_absorpt_correction_T_max 0.8756
_exptl_absorpt_correction_T_min 0.7720
_exptl_absorpt_correction_type multi-scan
_exptl_absorpt_process_details SADABS
_exptl_crystal_colour colourless
_exptl_crystal_density_diffrn 1.218
_exptl_crystal_density_method 'not measured'
_exptl_crystal_description block
_exptl_crystal_F_000 2788
_exptl_crystal_size_max 0.30
_exptl_crystal_size_mid 0.25
_exptl_crystal_size_min 0.15
_refine_diff_density_max 2.059
_refine_diff_density_min -1.109
_refine_diff_density_rms 0.159
_refine_ls_extinction_method none
_refine_ls_goodness_of_fit_ref 1.115
_refine_ls_hydrogen_treatment constr
_refine_ls_matrix_type full
_refine_ls_number_parameters 248
_refine_ls_number_reflns 3336
_refine_ls_number_restraints 0
_refine_ls_restrained_S_all 1.115
_refine_ls_R_factor_all 0.1204
_refine_ls_R_factor_gt 0.0959
_refine_ls_shift/su_max 0.000
_refine_ls_shift/su_mean 0.000
_refine_ls_structure_factor_coef Fsqd
_refine_ls_weighting_details 'calc w=1/[\s^2^(Fo^2^)+(0.1587P)^2^+28.8828P] where P=(Fo^2^+2Fc^2^)/3'
_refine_ls_weighting_scheme calc
_refine_ls_wR_factor_gt 0.2630
_refine_ls_wR_factor_ref 0.2816
_reflns_number_gt 2570
_reflns_number_total 3336
_reflns_threshold_expression >2sigma(I)
_cod_data_source_file b810090j.txt
_cod_data_source_block c_3:
_cod_depositor_comments
;
The following automatic conversions were performed:
'_symmetry_cell_setting' value 'Hexagonal' changed to 'hexagonal'
according to '/home/saulius/struct/CIF-dictionaries/cif_core.dic'
dictionary named 'cif_core.dic' version 2.4.1 from 2010-06-29.

Automatic conversion script
Id: cif_fix_enum 1527 2010-12-29 10:47:43Z saulius 
;
_cod_original_cell_volume 7537.7(3)
_cod_original_sg_symbol_H-M P6(3)/m
_cod_database_code 7202316

loop_
_symmetry_equiv_pos_as_xyz
'x, y, z'
'x-y, x, z+1/2'
'-y, x-y, z'
'-x, -y, z+1/2'
'-x+y, -x, z'
'y, -x+y, z+1/2'
'-x, -y, -z'
'-x+y, -x, -z-1/2'
'y, -x+y, -z'
'x, y, -z-1/2'
'x-y, x, -z'
'-y, x-y, -z-1/2'

loop_
_atom_site_label
_atom_site_type_symbol
_atom_site_fract_x
_atom_site_fract_y
_atom_site_fract_z
_atom_site_U_iso_or_equiv
_atom_site_adp_type
_atom_site_occupancy
_atom_site_symmetry_multiplicity
_atom_site_calc_flag
_atom_site_refinement_flags
_atom_site_disorder_assembly
_atom_site_disorder_group
Ag1 Ag 0.96795(8) 0.15439(9) 0.2500 0.0602(5) Uani 1 2 d S . .
Cl1 Cl 1.0000 0.0000 0.2500 0.0580(15) Uani 1 6 d S . .
OO1 O 1.3033(5) -0.0312(5) 0.43139(18) 0.0569(17) Uani 1 1 d . . .
OO2 O 1.2950(5) 0.0422(4) 0.48524(18) 0.0518(16) Uani 1 1 d . . .
OO3 O 1.4971(5) 0.0326(5) 0.42979(19) 0.0628(18) Uani 1 1 d . . .
NN1 N 1.0689(6) 0.2465(6) 0.3001(2) 0.058(2) Uani 1 1 d . . .
C1 C 1.2356(6) -0.3081(6) 0.5169(3) 0.047(2) Uani 1 1 d . . .
H1A H 1.1845 -0.2946 0.5266 0.056 Uiso 1 1 calc R . .
H1B H 1.2687 -0.3174 0.5392 0.056 Uiso 1 1 calc R . .
C2 C 1.3106(7) -0.2195(7) 0.4942(2) 0.049(2) Uani 1 1 d . . .
C3 C 1.2758(7) -0.1653(7) 0.4729(3) 0.050(2) Uani 1 1 d . . .
H3 H 1.2077 -0.1866 0.4728 0.060 Uiso 1 1 calc R . .
C4 C 1.3380(7) -0.0845(7) 0.4530(3) 0.050(2) Uani 1 1 d . . .
C5 C 1.4396(7) -0.0514(7) 0.4512(3) 0.054(2) Uani 1 1 d . . .
C6 C 1.4744(6) -0.1038(6) 0.4713(3) 0.047(2) Uani 1 1 d . . .
H6 H 1.5421 -0.0837 0.4702 0.057 Uiso 1 1 calc R . .
C7 C 1.4104(6) -0.1865(6) 0.4935(2) 0.043(2) Uani 1 1 d . . .
C8 C 1.2869(6) 0.0339(6) 0.4516(3) 0.046(2) Uani 1 1 d . . .
C9 C 1.2586(6) 0.0902(6) 0.4254(3) 0.051(2) Uani 1 1 d . . .
C10 C 1.2567(7) 0.0797(7) 0.3857(3) 0.053(2) Uani 1 1 d . . .
H10 H 1.2745 0.0361 0.3743 0.063 Uiso 1 1 calc R . .
C11 C 1.2280(7) 0.1348(7) 0.3627(3) 0.060(3) Uani 1 1 d . . .
H11 H 1.2268 0.1280 0.3358 0.072 Uiso 1 1 calc R . .
C12 C 1.2012(7) 0.1992(6) 0.3791(3) 0.054(2) Uani 1 1 d . . .
C13 C 1.2043(9) 0.2087(7) 0.4187(3) 0.066(3) Uani 1 1 d . . .
H13 H 1.1873 0.2529 0.4301 0.079 Uiso 1 1 calc R . .
C14 C 1.2318(8) 0.1551(7) 0.4417(3) 0.064(3) Uani 1 1 d . . .
H14 H 1.2325 0.1622 0.4686 0.077 Uiso 1 1 calc R . .
C15 C 1.1666(7) 0.2524(7) 0.3543(3) 0.057(3) Uani 1 1 d . . .
C16 C 1.1890(8) 0.3494(7) 0.3615(4) 0.076(3) Uani 1 1 d . . .
H16 H 1.2275 0.3843 0.3830 0.091 Uiso 1 1 calc R . .
C17 C 1.1536(10) 0.3928(9) 0.3367(4) 0.096(4) Uani 1 1 d . . .
H17 H 1.1705 0.4592 0.3404 0.116 Uiso 1 1 calc R . .
C18 C 1.0949(9) 0.3411(8) 0.3073(3) 0.072(3) Uani 1 1 d . . .
H18 H 1.0710 0.3724 0.2909 0.086 Uiso 1 1 calc R . .
C19 C 1.1061(7) 0.2041(7) 0.3228(3) 0.051(2) Uani 1 1 d . . .
H19 H 1.0910 0.1390 0.3173 0.061 Uiso 1 1 calc R . .
C20 C 1.5988(8) 0.0600(8) 0.4259(4) 0.075(3) Uani 1 1 d . . .
H20A H 1.6266 0.0626 0.4512 0.112 Uiso 1 1 calc R . .
H20B H 1.6349 0.1247 0.4138 0.112 Uiso 1 1 calc R . .
H20C H 1.6040 0.0115 0.4101 0.112 Uiso 1 1 calc R . .
NN2 N 0.8101(13) 0.0761(12) 0.2500 0.096(5) Uiso 1 2 d S . .
C22 C 0.730(2) 0.024(2) 0.2500 0.137(9) Uiso 1 2 d S . .
C21 C 0.621(3) -0.055(3) 0.2500 0.216(16) Uiso 1 2 d S . .
As1 As 0.3333 -0.3333 0.2500 0.0685(9) Uani 1 6 d S . .
As2 As 0.8065(7) 0.3250(7) 0.2261(3) 0.066(2) Uiso 0.12 1 d P . .
As3 As 0.913(2) 0.350(2) 0.2500 0.058(8) Uiso 0.04 2 d SP . .
As4 As 0.777(3) 0.272(3) 0.2500 0.079(10) Uiso 0.05 2 d SP . .

loop_
_atom_site_aniso_label
_atom_site_aniso_U_11
_atom_site_aniso_U_22
_atom_site_aniso_U_33
_atom_site_aniso_U_23
_atom_site_aniso_U_13
_atom_site_aniso_U_12
Ag1 0.0669(8) 0.0759(9) 0.0499(7) 0.000 0.000 0.0449(7)
Cl1 0.053(2) 0.053(2) 0.068(4) 0.000 0.000 0.0266(11)
OO1 0.070(4) 0.054(4) 0.058(4) -0.008(3) -0.021(3) 0.040(4)
OO2 0.059(4) 0.045(4) 0.045(4) 0.000(3) -0.003(3) 0.021(3)
OO3 0.066(5) 0.043(4) 0.071(4) 0.004(3) 0.006(4) 0.021(3)
NN1 0.080(6) 0.047(5) 0.051(5) 0.008(4) 0.002(4) 0.035(4)
C1 0.036(5) 0.046(5) 0.055(5) -0.006(4) 0.000(4) 0.017(4)
C2 0.067(7) 0.048(5) 0.038(5) -0.007(4) -0.002(4) 0.034(5)
C3 0.048(5) 0.046(6) 0.059(6) -0.013(5) -0.011(5) 0.026(5)
C4 0.053(6) 0.041(5) 0.054(5) -0.010(5) -0.015(5) 0.022(5)
C5 0.056(6) 0.037(5) 0.061(6) -0.009(5) 0.000(5) 0.017(5)
C6 0.039(5) 0.038(5) 0.063(6) -0.002(4) -0.004(4) 0.019(4)
C7 0.036(5) 0.041(5) 0.053(5) -0.013(4) -0.007(4) 0.019(4)
C8 0.041(5) 0.034(5) 0.053(6) 0.003(4) -0.003(4) 0.012(4)
C9 0.043(5) 0.039(5) 0.060(6) -0.003(4) -0.013(4) 0.012(4)
C10 0.049(6) 0.061(6) 0.052(6) -0.010(5) -0.002(5) 0.030(5)
C11 0.065(6) 0.070(7) 0.044(5) 0.006(5) -0.007(5) 0.034(6)
C12 0.061(6) 0.039(5) 0.065(7) -0.013(5) -0.014(5) 0.026(5)
C13 0.105(8) 0.056(6) 0.056(7) -0.018(5) -0.023(6) 0.055(6)
C14 0.108(9) 0.049(6) 0.048(6) -0.017(5) -0.013(5) 0.048(6)
C15 0.070(6) 0.046(6) 0.050(6) 0.000(4) -0.008(5) 0.025(5)
C16 0.081(8) 0.044(6) 0.093(8) -0.008(6) -0.025(7) 0.025(6)
C17 0.133(12) 0.054(7) 0.110(10) -0.003(7) -0.043(9) 0.053(8)
C18 0.097(9) 0.056(7) 0.064(7) 0.007(6) -0.014(6) 0.039(6)
C19 0.062(6) 0.047(5) 0.056(6) -0.006(4) -0.007(5) 0.037(5)
C20 0.065(7) 0.051(6) 0.094(9) 0.015(6) 0.018(6) 0.019(6)
As1 0.0499(10) 0.0499(10) 0.106(2) 0.000 0.000 0.0250(5)

loop_
_atom_type_symbol
_atom_type_description
_atom_type_scat_dispersion_real
_atom_type_scat_dispersion_imag
_atom_type_scat_source
C C 0.0033 0.0016 'International Tables Vol C Tables 4.2.6.8 and 6.1.1.4'
H H 0.0000 0.0000 'International Tables Vol C Tables 4.2.6.8 and 6.1.1.4'
N N 0.0061 0.0033 'International Tables Vol C Tables 4.2.6.8 and 6.1.1.4'
O O 0.0106 0.0060 'International Tables Vol C Tables 4.2.6.8 and 6.1.1.4'
F F 0.0171 0.0103 'International Tables Vol C Tables 4.2.6.8 and 6.1.1.4'
As As 0.0499 2.0058 'International Tables Vol C Tables 4.2.6.8 and 6.1.1.4'
Ag Ag -0.8971 1.1015 'International Tables Vol C Tables 4.2.6.8 and 6.1.1.4'
Cl Cl 0.1484 0.1585 'International Tables Vol C Tables 4.2.6.8 and 6.1.1.4'

loop_
_geom_angle_atom_site_label_1
_geom_angle_atom_site_label_2
_geom_angle_atom_site_label_3
_geom_angle
_geom_angle_site_symmetry_1
_geom_angle_site_symmetry_3
_geom_angle_publ_flag
NN2 Ag1 NN1 126.2(3) . . ?
NN2 Ag1 NN1 126.2(3) . 10_556 ?
NN1 Ag1 NN1 98.1(4) . 10_556 ?
NN2 Ag1 Cl1 99.5(4) . . ?
NN1 Ag1 Cl1 100.54(19) . . ?
NN1 Ag1 Cl1 100.54(19) 10_556 . ?
Ag1 Cl1 Ag1 120.0 8_766 3_645 ?
Ag1 Cl1 Ag1 120.0 8_766 . ?
Ag1 Cl1 Ag1 120.0 3_645 . ?
C8 OO1 C4 115.8(7) . . ?
C5 OO3 C20 115.7(8) . . ?
C19 NN1 C18 117.9(9) . . ?
C19 NN1 Ag1 117.9(6) . . ?
C18 NN1 Ag1 124.1(6) . . ?
C2 C1 C7 113.2(7) . 3_635 ?
C2 C1 H1A 108.9 . . ?
C7 C1 H1A 108.9 3_635 . ?
C2 C1 H1B 108.9 . . ?
C7 C1 H1B 108.9 3_635 . ?
H1A C1 H1B 107.8 . . ?
C7 C2 C3 117.9(8) . . ?
C7 C2 C1 124.4(8) . . ?
C3 C2 C1 117.7(8) . . ?
C4 C3 C2 121.1(9) . . ?
C4 C3 H3 119.4 . . ?
C2 C3 H3 119.4 . . ?
C3 C4 C5 121.7(9) . . ?
C3 C4 OO1 121.2(8) . . ?
C5 C4 OO1 117.1(8) . . ?
C6 C5 OO3 125.2(8) . . ?
C6 C5 C4 117.9(8) . . ?
OO3 C5 C4 116.9(9) . . ?
C5 C6 C7 121.0(8) . . ?
C5 C6 H6 119.5 . . ?
C7 C6 H6 119.5 . . ?
C2 C7 C6 120.3(8) . . ?
C2 C7 C1 122.2(8) . 5_865 ?
C6 C7 C1 117.4(7) . 5_865 ?
OO2 C8 OO1 123.2(8) . . ?
OO2 C8 C9 126.5(9) . . ?
OO1 C8 C9 110.3(8) . . ?
C10 C9 C14 119.5(9) . . ?
C10 C9 C8 122.6(9) . . ?
C14 C9 C8 117.9(9) . . ?
C9 C10 C11 119.3(9) . . ?
C9 C10 H10 120.3 . . ?
C11 C10 H10 120.3 . . ?
C12 C11 C10 121.0(9) . . ?
C12 C11 H11 119.5 . . ?
C10 C11 H11 119.5 . . ?
C13 C12 C11 118.6(9) . . ?
C13 C12 C15 121.7(9) . . ?
C11 C12 C15 119.7(9) . . ?
C14 C13 C12 121.3(9) . . ?
C14 C13 H13 119.3 . . ?
C12 C13 H13 119.3 . . ?
C13 C14 C9 120.3(9) . . ?
C13 C14 H14 119.8 . . ?
C9 C14 H14 119.8 . . ?
C16 C15 C19 117.5(9) . . ?
C16 C15 C12 122.9(9) . . ?
C19 C15 C12 119.6(8) . . ?
C17 C16 C15 118.6(10) . . ?
C17 C16 H16 120.7 . . ?
C15 C16 H16 120.7 . . ?
C18 C17 C16 120.3(11) . . ?
C18 C17 H17 119.8 . . ?
C16 C17 H17 119.8 . . ?
C17 C18 NN1 122.9(10) . . ?
C17 C18 H18 118.6 . . ?
NN1 C18 H18 118.6 . . ?
NN1 C19 C15 122.7(8) . . ?
NN1 C19 H19 118.6 . . ?
C15 C19 H19 118.6 . . ?
OO3 C20 H20A 109.5 . . ?
OO3 C20 H20B 109.5 . . ?
H20A C20 H20B 109.5 . . ?
OO3 C20 H20C 109.5 . . ?
H20A C20 H20C 109.5 . . ?
H20B C20 H20C 109.5 . . ?
C22 NN2 Ag1 169(2) . . ?
NN2 C22 C21 176(3) . . ?
As4 As2 As2 40.7(16) . 10_556 ?
As4 As2 As3 79(2) . . ?
As2 As2 As3 61.0(6) 10_556 . ?
As2 As3 As2 57.9(12) . 10_556 ?
As2 As3 As4 35.6(9) . . ?
As2 As3 As4 35.6(9) 10_556 . ?
As2 As4 As2 99(3) . 10_556 ?
As2 As4 As3 66(2) . . ?
As2 As4 As3 66(2) 10_556 . ?

loop_
_geom_bond_atom_site_label_1
_geom_bond_atom_site_label_2
_geom_bond_distance
_geom_bond_site_symmetry_2
_geom_bond_publ_flag
Ag1 NN2 2.152(18) . ?
Ag1 NN1 2.328(8) . ?
Ag1 NN1 2.328(8) 10_556 ?
Ag1 Cl1 2.7193(11) . ?
Cl1 Ag1 2.7193(11) 8_766 ?
Cl1 Ag1 2.7193(11) 3_645 ?
OO1 C8 1.373(11) . ?
OO1 C4 1.427(11) . ?
OO2 C8 1.186(10) . ?
OO3 C5 1.392(11) . ?
OO3 C20 1.441(12) . ?
NN1 C19 1.346(12) . ?
NN1 C18 1.357(13) . ?
C1 C2 1.527(13) . ?
C1 C7 1.534(12) 3_635 ?
C1 H1A 0.9900 . ?
C1 H1B 0.9900 . ?
C2 C7 1.387(13) . ?
C2 C3 1.434(13) . ?
C3 C4 1.349(13) . ?
C3 H3 0.9500 . ?
C4 C5 1.415(13) . ?
C5 C6 1.390(13) . ?
C6 C7 1.416(12) . ?
C6 H6 0.9500 . ?
C7 C1 1.534(12) 5_865 ?
C8 C9 1.493(13) . ?
C9 C10 1.403(13) . ?
C9 C14 1.408(13) . ?
C10 C11 1.412(13) . ?
C10 H10 0.9500 . ?
C11 C12 1.403(13) . ?
C11 H11 0.9500 . ?
C12 C13 1.395(14) . ?
C12 C15 1.486(13) . ?
C13 C14 1.384(14) . ?
C13 H13 0.9500 . ?
C14 H14 0.9500 . ?
C15 C16 1.409(13) . ?
C15 C19 1.411(13) . ?
C16 C17 1.385(15) . ?
C16 H16 0.9500 . ?
C17 C18 1.354(16) . ?
C17 H17 0.9500 . ?
C18 H18 0.9500 . ?
C19 H19 0.9500 . ?
C20 H20A 0.9800 . ?
C20 H20B 0.9800 . ?
C20 H20C 0.9800 . ?
NN2 C22 1.11(3) . ?
C22 C21 1.53(5) . ?
As2 As4 1.10(2) . ?
As2 As2 1.68(2) 10_556 ?
As2 As3 1.73(3) . ?
As3 As2 1.73(3) 10_556 ?
As3 As4 1.86(5) . ?
As4 As2 1.10(2) 10_556 ?
